data_4079166
loop_
_publ_author_name
'Moustafa, Mohamed E.'
'McCready, Matthew S.'
'Puddephatt, Richard J.'

_publ_section_title
;
 Switching by Photochemicaltrans--cisIsomerization of Azobenzene
 Substituents in Organoplatinum Complexes
;
_journal_issue 17
_journal_name_full Organometallics
_journal_page_first 6262
_journal_paper_doi 10.1021/om3005405
_journal_volume 31
_journal_year 2012
_chemical_formula_moiety 'C21 H23 I N4 Pt'
_chemical_formula_sum 'C21 H23 I N4 Pt'
_chemical_formula_weight 653.42
_chemical_name_systematic
; 
 ? 
;
_space_group_IT_number 2
_symmetry_cell_setting triclinic
_symmetry_space_group_name_Hall '-P 1'
_symmetry_space_group_name_H-M 'P -1'
_atom_sites_solution_hydrogens geom
_atom_sites_solution_primary direct
_atom_sites_solution_secondary difmap
_audit_creation_method SHELXL-97
_cell_angle_alpha 94.28(3)
_cell_angle_beta 97.39(3)
_cell_angle_gamma 107.26(3)
_cell_formula_units_Z 2
_cell_length_a 7.4445(15)
_cell_length_b 7.8799(16)
_cell_length_c 19.855(4)
_cell_measurement_reflns_used 4897
_cell_measurement_temperature 150(2)
_cell_measurement_theta_max 27.48
_cell_measurement_theta_min 2.04
_cell_volume 1095.2(4)
_computing_cell_refinement 'DENZO-SMN (Otwinowski & Minor, 1997)'
_computing_data_collection 'COLLECT (Nonius, 1997-2001)'
_computing_data_reduction DENZO-SMN
_computing_molecular_graphics 'SHELXTL/PC (Sheldrick, 2001)'
_computing_publication_material SHELXTL/PC
_computing_structure_refinement 'SHELXL-97 (Sheldrick, 2008)'
_computing_structure_solution 'SHELXS-97 (Sheldrick, 2008)'
_diffrn_ambient_temperature 150(2)
_diffrn_measured_fraction_theta_full 0.979
_diffrn_measured_fraction_theta_max 0.979
_diffrn_measurement_device_type 'Nonius Kappa-CCD'
_diffrn_measurement_method '\f scans, and \w scans with \k offsets'
_diffrn_radiation_monochromator graphite
_diffrn_radiation_source 'fine-focus sealed tube'
_diffrn_radiation_type MoK\a
_diffrn_radiation_wavelength 0.71073
_diffrn_reflns_av_R_equivalents 0.0262
_diffrn_reflns_av_sigmaI/netI 0.0371
_diffrn_reflns_limit_h_max 9
_diffrn_reflns_limit_h_min -9
_diffrn_reflns_limit_k_max 10
_diffrn_reflns_limit_k_min -10
_diffrn_reflns_limit_l_max 25
_diffrn_reflns_limit_l_min -25
_diffrn_reflns_number 9022
_diffrn_reflns_theta_full 27.44
_diffrn_reflns_theta_max 27.44
_diffrn_reflns_theta_min 2.08
_exptl_absorpt_coefficient_mu 7.828
_exptl_absorpt_correction_T_max 0.6956
_exptl_absorpt_correction_T_min 0.3673
_exptl_absorpt_correction_type multi-scan
_exptl_absorpt_process_details 'DENZO-SMN (Otwinowski & Minor, 1997)'
_exptl_crystal_colour orange
_exptl_crystal_density_diffrn 1.982
_exptl_crystal_density_method 'not measured'
_exptl_crystal_description plate
_exptl_crystal_F_000 616
_exptl_crystal_size_max 0.16
_exptl_crystal_size_mid 0.16
_exptl_crystal_size_min 0.05
_refine_diff_density_max 2.076
_refine_diff_density_min -2.903
_refine_diff_density_rms 0.386
_refine_ls_extinction_method none
_refine_ls_goodness_of_fit_ref 1.097
_refine_ls_hydrogen_treatment constr
_refine_ls_matrix_type full
_refine_ls_number_parameters 244
_refine_ls_number_reflns 4897
_refine_ls_number_restraints 0
_refine_ls_restrained_S_all 1.097
_refine_ls_R_factor_all 0.0467
_refine_ls_R_factor_gt 0.0393
_refine_ls_shift/su_max 0.001
_refine_ls_shift/su_mean 0.000
_refine_ls_structure_factor_coef Fsqd
_refine_ls_weighting_details 'calc w=1/[\s^2^(Fo^2^)+(0.0885P)^2^+1.4122P] where P=(Fo^2^+2Fc^2^)/3'
_refine_ls_weighting_scheme calc
_refine_ls_wR_factor_gt 0.1107
_refine_ls_wR_factor_ref 0.1281
_reflns_number_gt 4412
_reflns_number_total 4897
_reflns_threshold_expression >2sigma(I)
_cod_data_source_file om3005405_si_001.cif
_cod_data_source_block 4
_cod_original_sg_symbol_H-M P-1
_cod_database_code 4079166

loop_
_symmetry_equiv_pos_as_xyz
'x, y, z'
'-x, -y, -z'

loop_
_atom_site_label
_atom_site_type_symbol
_atom_site_fract_x
_atom_site_fract_y
_atom_site_fract_z
_atom_site_U_iso_or_equiv
_atom_site_adp_type
_atom_site_occupancy
_atom_site_symmetry_multiplicity
_atom_site_calc_flag
_atom_site_refinement_flags
Pt1 Pt 0.67145(3) 0.37410(3) 0.183356(12) 0.02115(11) Uani 1 1 d .
I1 I 0.35574(6) 0.44099(5) 0.11032(2) 0.02651(13) Uani 1 1 d .
N1 N 0.7234(7) 0.2424(7) 0.0904(3) 0.0222(11) Uani 1 1 d .
N2 N 0.5210(8) 0.0886(7) 0.1868(3) 0.0209(11) Uani 1 1 d .
N3 N 0.0909(9) -0.1928(8) 0.3923(3) 0.0308(13) Uani 1 1 d .
N4 N -0.0463(9) -0.1342(8) 0.4008(3) 0.0295(13) Uani 1 1 d .
C1 C 0.8051(10) 0.3181(9) 0.0392(4) 0.0270(14) Uani 1 1 d .
H1A H 0.8405 0.4419 0.0404 0.032 Uiso 1 1 calc R
C2 C 0.8391(10) 0.2171(10) -0.0160(4) 0.0291(15) Uani 1 1 d .
H2A H 0.8934 0.2729 -0.0514 0.035 Uiso 1 1 calc R
C3 C 0.7905(10) 0.0320(9) -0.0172(4) 0.0285(14) Uani 1 1 d .
H3B H 0.8164 -0.0369 -0.0526 0.034 Uiso 1 1 calc R
C4 C 0.7022(10) -0.0498(9) 0.0355(4) 0.0281(14) Uani 1 1 d .
H4B H 0.6661 -0.1734 0.0351 0.034 Uiso 1 1 calc R
C5 C 0.6693(9) 0.0589(8) 0.0889(4) 0.0234(13) Uani 1 1 d .
C6 C 0.5606(9) -0.0176(8) 0.1422(3) 0.0228(13) Uani 1 1 d .
H6A H 0.5210 -0.1406 0.1439 0.027 Uiso 1 1 calc R
C7 C 0.4081(9) 0.0138(8) 0.2379(4) 0.0244(13) Uani 1 1 d .
C8 C 0.4430(11) -0.1272(9) 0.2729(4) 0.0320(16) Uani 1 1 d .
H8A H 0.5384 -0.1746 0.2629 0.038 Uiso 1 1 calc R
C9 C 0.3330(10) -0.1925(9) 0.3219(4) 0.0304(15) Uani 1 1 d .
H9A H 0.3553 -0.2846 0.3449 0.037 Uiso 1 1 calc R
C10 C 0.1894(10) -0.1231(9) 0.3374(4) 0.0270(14) Uani 1 1 d .
C11 C 0.1558(10) 0.0172(9) 0.3021(4) 0.0272(14) Uani 1 1 d .
H11A H 0.0589 0.0632 0.3113 0.033 Uiso 1 1 calc R
C12 C 0.2674(10) 0.0853(9) 0.2539(4) 0.0283(14) Uani 1 1 d .
H12A H 0.2480 0.1802 0.2320 0.034 Uiso 1 1 calc R
C13 C -0.1415(10) -0.1999(9) 0.4566(4) 0.0313(15) Uani 1 1 d .
C14 C -0.0817(12) -0.3035(11) 0.5035(4) 0.0384(18) Uani 1 1 d .
H14A H 0.0294 -0.3329 0.5007 0.046 Uiso 1 1 calc R
C15 C -0.1890(14) -0.3622(12) 0.5543(5) 0.048(2) Uani 1 1 d .
H15A H -0.1486 -0.4301 0.5858 0.058 Uiso 1 1 calc R
C16 C -0.3558(14) -0.3206(12) 0.5584(5) 0.054(3) Uani 1 1 d .
H16A H -0.4285 -0.3632 0.5919 0.065 Uiso 1 1 calc R
C17 C -0.4144(14) -0.2153(12) 0.5126(5) 0.050(2) Uani 1 1 d .
H17A H -0.5253 -0.1857 0.5157 0.059 Uiso 1 1 calc R
C18 C -0.3053(12) -0.1539(11) 0.4617(5) 0.0404(18) Uani 1 1 d .
H18A H -0.3430 -0.0820 0.4313 0.049 Uiso 1 1 calc R
C19 C 0.9102(10) 0.3372(11) 0.2389(4) 0.0365(17) Uani 1 1 d .
H19A H 0.8979 0.2120 0.2352 0.055 Uiso 1 1 calc R
H19B H 0.9211 0.3817 0.2861 0.055 Uiso 1 1 calc R
H19C H 1.0219 0.4009 0.2212 0.055 Uiso 1 1 calc R
C20 C 0.6234(11) 0.4726(10) 0.2772(4) 0.0293(15) Uani 1 1 d .
H20A H 0.7192 0.4635 0.3128 0.044 Uiso 1 1 calc R
H20B H 0.5000 0.4041 0.2855 0.044 Uiso 1 1 calc R
H20C H 0.6289 0.5957 0.2766 0.044 Uiso 1 1 calc R
C21 C 0.8416(10) 0.6311(9) 0.1728(4) 0.0325(16) Uani 1 1 d .
H21A H 0.9696 0.6490 0.1947 0.049 Uiso 1 1 calc R
H21B H 0.7924 0.7180 0.1937 0.049 Uiso 1 1 calc R
H21C H 0.8410 0.6444 0.1251 0.049 Uiso 1 1 calc R

loop_
_atom_site_aniso_label
_atom_site_aniso_U_11
_atom_site_aniso_U_22
_atom_site_aniso_U_33
_atom_site_aniso_U_23
_atom_site_aniso_U_13
_atom_site_aniso_U_12
Pt1 0.02244(16) 0.01580(15) 0.02608(17) 0.00259(10) 0.00368(11) 0.00726(11)
I1 0.0272(2) 0.0202(2) 0.0338(3) 0.00405(18) 0.00189(19) 0.01104(18)
N1 0.020(3) 0.019(3) 0.028(3) 0.000(2) 0.005(2) 0.007(2)
N2 0.024(3) 0.013(2) 0.025(3) 0.005(2) 0.003(2) 0.003(2)
N3 0.034(3) 0.029(3) 0.031(3) 0.009(3) 0.011(3) 0.009(3)
N4 0.033(3) 0.026(3) 0.030(3) 0.003(2) 0.007(3) 0.008(2)
C1 0.030(3) 0.022(3) 0.029(4) 0.004(3) 0.005(3) 0.007(3)
C2 0.029(3) 0.032(4) 0.028(4) 0.004(3) 0.010(3) 0.009(3)
C3 0.024(3) 0.029(3) 0.032(4) -0.002(3) 0.004(3) 0.009(3)
C4 0.025(3) 0.021(3) 0.038(4) 0.001(3) -0.001(3) 0.009(3)
C5 0.022(3) 0.019(3) 0.031(4) 0.001(3) 0.004(3) 0.009(2)
C6 0.026(3) 0.014(3) 0.029(4) 0.004(2) 0.001(3) 0.008(2)
C7 0.028(3) 0.018(3) 0.029(4) 0.007(3) 0.004(3) 0.008(3)
C8 0.037(4) 0.024(3) 0.041(4) 0.013(3) 0.008(3) 0.015(3)
C9 0.032(4) 0.027(3) 0.036(4) 0.013(3) 0.005(3) 0.013(3)
C10 0.025(3) 0.023(3) 0.035(4) 0.003(3) 0.003(3) 0.010(3)
C11 0.032(3) 0.023(3) 0.030(4) 0.005(3) 0.006(3) 0.013(3)
C12 0.031(3) 0.021(3) 0.034(4) 0.006(3) 0.006(3) 0.008(3)
C13 0.030(4) 0.029(3) 0.030(4) 0.002(3) 0.012(3) 0.000(3)
C14 0.038(4) 0.037(4) 0.037(4) 0.008(3) 0.010(3) 0.004(3)
C15 0.058(6) 0.037(4) 0.043(5) 0.007(4) 0.016(4) 0.001(4)
C16 0.059(6) 0.040(5) 0.054(6) -0.009(4) 0.028(5) -0.003(4)
C17 0.051(5) 0.043(5) 0.048(6) -0.011(4) 0.025(4) 0.001(4)
C18 0.043(4) 0.035(4) 0.041(5) -0.001(3) 0.008(4) 0.009(3)
C19 0.027(4) 0.044(4) 0.045(5) 0.013(4) 0.002(3) 0.020(3)
C20 0.037(4) 0.031(4) 0.023(3) -0.002(3) 0.009(3) 0.016(3)
C21 0.027(3) 0.017(3) 0.046(5) 0.006(3) 0.006(3) -0.005(3)

loop_
_atom_type_symbol
_atom_type_description
_atom_type_scat_dispersion_real
_atom_type_scat_dispersion_imag
_atom_type_scat_source
C C 0.0033 0.0016 'International Tables Vol C Tables 4.2.6.8 and 6.1.1.4'
H H 0.0000 0.0000 'International Tables Vol C Tables 4.2.6.8 and 6.1.1.4'
N N 0.0061 0.0033 'International Tables Vol C Tables 4.2.6.8 and 6.1.1.4'
I I -0.4742 1.8119 'International Tables Vol C Tables 4.2.6.8 and 6.1.1.4'
Pt Pt -1.7033 8.3905 'International Tables Vol C Tables 4.2.6.8 and 6.1.1.4'

loop_
_geom_angle_atom_site_label_1
_geom_angle_atom_site_label_2
_geom_angle_atom_site_label_3
_geom_angle
C19 Pt1 C20 85.3(3)
C19 Pt1 C21 87.8(3)
C20 Pt1 C21 89.1(3)
C19 Pt1 N1 90.7(3)
C20 Pt1 N1 173.2(2)
C21 Pt1 N1 96.2(3)
C19 Pt1 N2 88.0(3)
C20 Pt1 N2 97.7(3)
C21 Pt1 N2 171.6(3)
N1 Pt1 N2 76.6(2)
C19 Pt1 I1 177.3(2)
C20 Pt1 I1 93.4(2)
C21 Pt1 I1 89.9(2)
N1 Pt1 I1 90.84(15)
N2 Pt1 I1 94.47(15)
C1 N1 C5 119.3(6)
C1 N1 Pt1 128.2(4)
C5 N1 Pt1 112.4(4)
C6 N2 C7 119.4(5)
C6 N2 Pt1 113.4(4)
C7 N2 Pt1 126.7(4)
N4 N3 C10 113.9(6)
N3 N4 C13 114.0(6)
N1 C1 C2 122.2(6)
N1 C1 H1A 118.9
C2 C1 H1A 118.9
C3 C2 C1 119.1(6)
C3 C2 H2A 120.5
C1 C2 H2A 120.5
C2 C3 C4 119.4(6)
C2 C3 H3B 120.3
C4 C3 H3B 120.3
C3 C4 C5 118.7(6)
C3 C4 H4B 120.7
C5 C4 H4B 120.7
N1 C5 C4 121.2(6)
N1 C5 C6 116.8(6)
C4 C5 C6 121.8(6)
N2 C6 C5 119.1(5)
N2 C6 H6A 120.5
C5 C6 H6A 120.5
C12 C7 C8 120.0(6)
C12 C7 N2 118.9(6)
C8 C7 N2 121.1(6)
C9 C8 C7 118.9(7)
C9 C8 H8A 120.5
C7 C8 H8A 120.5
C8 C9 C10 121.3(6)
C8 C9 H9A 119.3
C10 C9 H9A 119.3
C9 C10 C11 119.1(7)
C9 C10 N3 116.9(6)
C11 C10 N3 123.8(6)
C12 C11 C10 119.8(6)
C12 C11 H11A 120.1
C10 C11 H11A 120.1
C11 C12 C7 120.7(6)
C11 C12 H12A 119.6
C7 C12 H12A 119.6
C18 C13 C14 119.9(7)
C18 C13 N4 114.8(7)
C14 C13 N4 125.3(7)
C15 C14 C13 119.7(8)
C15 C14 H14A 120.1
C13 C14 H14A 120.1
C16 C15 C14 120.6(9)
C16 C15 H15A 119.7
C14 C15 H15A 119.7
C15 C16 C17 120.0(8)
C15 C16 H16A 120.0
C17 C16 H16A 120.0
C16 C17 C18 119.6(9)
C16 C17 H17A 120.2
C18 C17 H17A 120.2
C13 C18 C17 120.2(9)
C13 C18 H18A 119.9
C17 C18 H18A 119.9
Pt1 C19 H19A 109.5
Pt1 C19 H19B 109.5
H19A C19 H19B 109.5
Pt1 C19 H19C 109.5
H19A C19 H19C 109.5
H19B C19 H19C 109.5
Pt1 C20 H20A 109.5
Pt1 C20 H20B 109.5
H20A C20 H20B 109.5
Pt1 C20 H20C 109.5
H20A C20 H20C 109.5
H20B C20 H20C 109.5
Pt1 C21 H21A 109.5
Pt1 C21 H21B 109.5
H21A C21 H21B 109.5
Pt1 C21 H21C 109.5
H21A C21 H21C 109.5
H21B C21 H21C 109.5

loop_
_geom_bond_atom_site_label_1
_geom_bond_atom_site_label_2
_geom_bond_distance
Pt1 C19 2.076(7)
Pt1 C20 2.078(7)
Pt1 C21 2.088(6)
Pt1 N1 2.184(6)
Pt1 N2 2.206(5)
Pt1 I1 2.8066(9)
N1 C1 1.339(9)
N1 C5 1.377(8)
N2 C6 1.294(8)
N2 C7 1.448(8)
N3 N4 1.264(8)
N3 C10 1.444(9)
N4 C13 1.438(9)
C1 C2 1.399(10)
C1 H1A 0.9300
C2 C3 1.393(10)
C2 H2A 0.9300
C3 C4 1.403(10)
C3 H3B 0.9300
C4 C5 1.404(9)
C4 H4B 0.9300
C5 C6 1.472(9)
C6 H6A 0.9300
C7 C12 1.387(9)
C7 C8 1.423(9)
C8 C9 1.382(10)
C8 H8A 0.9300
C9 C10 1.394(10)
C9 H9A 0.9300
C10 C11 1.418(9)
C11 C12 1.382(10)
C11 H11A 0.9300
C12 H12A 0.9300
C13 C18 1.385(11)
C13 C14 1.398(11)
C14 C15 1.387(12)
C14 H14A 0.9300
C15 C16 1.386(14)
C15 H15A 0.9300
C16 C17 1.390(15)
C16 H16A 0.9300
C17 C18 1.402(12)
C17 H17A 0.9300
C18 H18A 0.9300
C19 H19A 0.9600
C19 H19B 0.9600
C19 H19C 0.9600
C20 H20A 0.9600
C20 H20B 0.9600
C20 H20C 0.9600
C21 H21A 0.9600
C21 H21B 0.9600
C21 H21C 0.9600

loop_
_geom_torsion_atom_site_label_1
_geom_torsion_atom_site_label_2
_geom_torsion_atom_site_label_3
_geom_torsion_atom_site_label_4
_geom_torsion
C19 Pt1 N1 C1 -100.0(6)
C20 Pt1 N1 C1 -153.4(19)
C21 Pt1 N1 C1 -12.2(6)
N2 Pt1 N1 C1 172.2(6)
I1 Pt1 N1 C1 77.8(6)
C19 Pt1 N1 C5 77.0(5)
C20 Pt1 N1 C5 24(2)
C21 Pt1 N1 C5 164.9(5)
N2 Pt1 N1 C5 -10.8(4)
I1 Pt1 N1 C5 -105.1(4)
C19 Pt1 N2 C6 -79.9(5)
C20 Pt1 N2 C6 -164.9(5)
C21 Pt1 N2 C6 -20.3(19)
N1 Pt1 N2 C6 11.2(5)
I1 Pt1 N2 C6 101.0(5)
C19 Pt1 N2 C7 91.7(6)
C20 Pt1 N2 C7 6.7(6)
C21 Pt1 N2 C7 151.3(17)
N1 Pt1 N2 C7 -177.1(6)
I1 Pt1 N2 C7 -87.3(5)
C10 N3 N4 C13 -178.5(6)
C5 N1 C1 C2 -0.5(10)
Pt1 N1 C1 C2 176.4(5)
N1 C1 C2 C3 -1.5(11)
C1 C2 C3 C4 2.4(10)
C2 C3 C4 C5 -1.4(10)
C1 N1 C5 C4 1.5(10)
Pt1 N1 C5 C4 -175.8(5)
C1 N1 C5 C6 -173.2(6)
Pt1 N1 C5 C6 9.5(7)
C3 C4 C5 N1 -0.6(10)
C3 C4 C5 C6 173.8(6)
C7 N2 C6 C5 177.7(6)
Pt1 N2 C6 C5 -10.0(8)
N1 C5 C6 N2 0.4(9)
C4 C5 C6 N2 -174.2(6)
C6 N2 C7 C12 -138.2(7)
Pt1 N2 C7 C12 50.7(8)
C6 N2 C7 C8 43.7(10)
Pt1 N2 C7 C8 -127.5(6)
C12 C7 C8 C9 1.0(11)
N2 C7 C8 C9 179.1(7)
C7 C8 C9 C10 0.0(12)
C8 C9 C10 C11 0.1(12)
C8 C9 C10 N3 -176.2(7)
N4 N3 C10 C9 -175.2(7)
N4 N3 C10 C11 8.7(10)
C9 C10 C11 C12 -1.2(11)
N3 C10 C11 C12 174.8(7)
C10 C11 C12 C7 2.3(11)
C8 C7 C12 C11 -2.2(11)
N2 C7 C12 C11 179.7(6)
N3 N4 C13 C18 -172.9(7)
N3 N4 C13 C14 6.7(10)
C18 C13 C14 C15 1.1(12)
N4 C13 C14 C15 -178.5(8)
C13 C14 C15 C16 0.6(13)
C14 C15 C16 C17 -1.7(13)
C15 C16 C17 C18 0.9(13)
C14 C13 C18 C17 -1.9(12)
N4 C13 C18 C17 177.8(7)
C16 C17 C18 C13 0.9(13)
